data_7117634
loop_
_publ_author_name
'Lucas Kocher'
'Stephanie Durot'
'Valerie Heitz'

_publ_section_title
;
 Control of the cavity size of flexible covalent cages by silver
 coordination to the peripheral binding sites
;
_journal_name_full Chem.Commun.
_journal_page_first 13181
_journal_paper_doi 10.1039/C5cc04972E
_journal_volume 51
_journal_year 2015
_chemical_formula_moiety 'C68 H60 N16 O6 Zn, 2(C H4 O)'
_chemical_formula_sum 'C70 H68 N16 O8 Zn'
_chemical_formula_weight 1326.77
_chemical_name_systematic
;
 ?
;
_space_group_crystal_system triclinic
_space_group_IT_number 2
_space_group_name_Hall '-P 1'
_space_group_name_H-M_alt 'P -1'
_symmetry_space_group_name_Hall '-P 1'
_symmetry_space_group_name_H-M 'P -1'
_atom_sites_solution_hydrogens geom
_atom_sites_solution_primary direct
_atom_sites_solution_secondary difmap
_audit_creation_method SHELXL-2013
_audit_update_record
;
2015-05-28 deposited with the CCDC.
2015-07-10 downloaded from the CCDC.
;
_cell_angle_alpha 63.510(2)
_cell_angle_beta 76.3030(10)
_cell_angle_gamma 74.9150(10)
_cell_formula_units_Z 2
_cell_length_a 14.4171(10)
_cell_length_b 16.6908(12)
_cell_length_c 17.8550(13)
_cell_measurement_reflns_used 9997
_cell_measurement_temperature 173(2)
_cell_measurement_theta_max 28.03
_cell_measurement_theta_min 2.37
_cell_volume 3676.5(5)
_computing_cell_refinement 'Bruker SAINT'
_computing_data_collection 'Bruker APEX2'
_computing_data_reduction 'Bruker SAINT'
_computing_molecular_graphics 'Bruker SHELXTL'
_computing_publication_material 'Bruker SHELXTL'
_computing_structure_refinement 'SHELXL-2013 (Sheldrick, 2013)'
_computing_structure_solution 'SHELXS-2013 (Sheldrick, 2013)'
_diffrn_ambient_temperature 173(2)
_diffrn_measured_fraction_theta_full 0.998
_diffrn_measured_fraction_theta_max 0.991
_diffrn_measurement_device_type 'Bruker APEX-II CCD'
_diffrn_measurement_method '\f and \w scans'
_diffrn_radiation_type MoK\a
_diffrn_radiation_wavelength 0.71073
_diffrn_reflns_av_R_equivalents 0.0350
_diffrn_reflns_av_unetI/netI 0.0341
_diffrn_reflns_laue_measured_fraction_full 0.998
_diffrn_reflns_laue_measured_fraction_max 0.991
_diffrn_reflns_limit_h_max 14
_diffrn_reflns_limit_h_min -19
_diffrn_reflns_limit_k_max 22
_diffrn_reflns_limit_k_min -22
_diffrn_reflns_limit_l_max 23
_diffrn_reflns_limit_l_min -23
_diffrn_reflns_number 83562
_diffrn_reflns_point_group_measured_fraction_full 0.998
_diffrn_reflns_point_group_measured_fraction_max 0.991
_diffrn_reflns_theta_full 25.242
_diffrn_reflns_theta_max 28.115
_diffrn_reflns_theta_min 1.385
_diffrn_source 'fine focus sealed tube'
_exptl_absorpt_coefficient_mu 0.396
_exptl_absorpt_correction_T_max 0.7456
_exptl_absorpt_correction_T_min 0.7030
_exptl_absorpt_correction_type multi-scan
_exptl_absorpt_process_details sadabs
_exptl_crystal_colour red
_exptl_crystal_density_diffrn 1.199
_exptl_crystal_description prism
_exptl_crystal_F_000 1388
_exptl_crystal_size_max 0.320
_exptl_crystal_size_mid 0.250
_exptl_crystal_size_min 0.200
_platon_squeeze_details
;
 The residual electron density was assigned to four molecules of the
 methanol solvent [132/2 = 66 e per asymmetric unit; four molecules
 of CH3OH would give 72e].
;
_refine_diff_density_max 0.996
_refine_diff_density_min -0.531
_refine_diff_density_rms 0.067
_refine_ls_extinction_coef .
_refine_ls_extinction_method none
_refine_ls_goodness_of_fit_ref 1.141
_refine_ls_hydrogen_treatment constr
_refine_ls_matrix_type full
_refine_ls_number_parameters 860
_refine_ls_number_reflns 17779
_refine_ls_number_restraints 0
_refine_ls_restrained_S_all 1.141
_refine_ls_R_factor_all 0.0745
_refine_ls_R_factor_gt 0.0539
_refine_ls_shift/su_max 0.001
_refine_ls_shift/su_mean 0.000
_refine_ls_structure_factor_coef Fsqd
_refine_ls_weighting_details 'w=1/[\s^2^(Fo^2^)+(0.1016P)^2^] where P=(Fo^2^+2Fc^2^)/3'
_refine_ls_weighting_scheme calc
_refine_ls_wR_factor_gt 0.1558
_refine_ls_wR_factor_ref 0.1678
_reflns_Friedel_coverage 0.000
_reflns_friedel_fraction_full .
_reflns_friedel_fraction_max .
_reflns_number_gt 12938
_reflns_number_total 17779
_reflns_threshold_expression 'I > 2\s(I)'
_cod_data_source_file c5cc04972e2.cif
_cod_data_source_block vhlk141201
_cod_database_code 7117634
_shelx_space_group_comment
;
The symmetry employed for this shelxl refinement is uniquely defined
by the following loop, which should always be used as a source of
symmetry information in preference to the above space-group names.
They are only intended as comments.
;
_shelx_estimated_absorpt_t_min 0.884
_shelx_estimated_absorpt_t_max 0.925
_shelxl_version_number 2013-4

loop_
_space_group_symop_operation_xyz
'x, y, z'
'-x, -y, -z'

loop_
_atom_site_label
_atom_site_type_symbol
_atom_site_fract_x
_atom_site_fract_y
_atom_site_fract_z
_atom_site_U_iso_or_equiv
_atom_site_adp_type
_atom_site_occupancy
_atom_site_site_symmetry_order
_atom_site_calc_flag
_atom_site_refinement_flags_posn
_atom_site_refinement_flags_adp
_atom_site_refinement_flags_occupancy
_atom_site_disorder_assembly
_atom_site_disorder_group
C1 C 0.23763(14) 0.05390(14) 0.31374(13) 0.0271(4) Uani 1 1 d . . . . .
C2 C 0.17035(15) 0.02946(15) 0.28266(14) 0.0317(5) Uani 1 1 d . . . . .
H2 H 0.1016 0.0404 0.2952 0.038 Uiso 1 1 calc R U . . .
C3 C 0.22341(16) -0.01183(15) 0.23239(14) 0.0322(5) Uani 1 1 d . . . . .
H3 H 0.1989 -0.0348 0.2024 0.039 Uiso 1 1 calc R U . . .
C4 C 0.32398(15) -0.01481(14) 0.23260(13) 0.0276(4) Uani 1 1 d . . . . .
C5 C 0.40213(15) -0.05785(14) 0.19281(13) 0.0283(4) Uani 1 1 d . . . . .
C6 C 0.50026(15) -0.06689(13) 0.19741(13) 0.0275(4) Uani 1 1 d . . . . .
C7 C 0.57992(15) -0.11550(14) 0.15922(13) 0.0312(4) Uani 1 1 d . . . . .
H7 H 0.5752 -0.1459 0.1266 0.037 Uiso 1 1 calc R U . . .
C8 C 0.66229(16) -0.10974(15) 0.17836(14) 0.0324(5) Uani 1 1 d . . . . .
H8 H 0.7264 -0.1351 0.1616 0.039 Uiso 1 1 calc R U . . .
C9 C 0.63465(15) -0.05793(13) 0.22915(13) 0.0281(4) Uani 1 1 d . . . . .
C10 C 0.70020(14) -0.03743(14) 0.26213(13) 0.0287(4) Uani 1 1 d . . . . .
C11 C 0.67470(14) 0.00991(14) 0.31414(13) 0.0294(4) Uani 1 1 d . . . . .
C12 C 0.74266(16) 0.03661(16) 0.34233(14) 0.0343(5) Uani 1 1 d . . . . .
H12 H 0.8114 0.0225 0.3320 0.041 Uiso 1 1 calc R U . . .
C13 C 0.69005(15) 0.08575(16) 0.38644(14) 0.0342(5) Uani 1 1 d . . . . .
H13 H 0.7146 0.1125 0.4130 0.041 Uiso 1 1 calc R U . . .
C14 C 0.58955(14) 0.08937(14) 0.38501(13) 0.0281(4) Uani 1 1 d . . . . .
C15 C 0.51081(14) 0.13760(14) 0.42027(13) 0.0273(4) Uani 1 1 d . . . . .
C16 C 0.41261(15) 0.14116(15) 0.42026(13) 0.0294(4) Uani 1 1 d . . . . .
C17 C 0.33353(16) 0.18453(17) 0.46334(15) 0.0365(5) Uani 1 1 d . . . . .
H17 H 0.3387 0.2155 0.4953 0.044 Uiso 1 1 calc R U . . .
C18 C 0.25061(16) 0.17302(17) 0.44996(15) 0.0367(5) Uani 1 1 d . . . . .
H18 H 0.1865 0.1945 0.4706 0.044 Uiso 1 1 calc R U . . .
C19 C 0.27738(14) 0.12194(14) 0.39843(13) 0.0276(4) Uani 1 1 d . . . . .
C20 C 0.21178(14) 0.09764(14) 0.36915(13) 0.0266(4) Uani 1 1 d . . . . .
C21 C 0.10696(14) 0.11974(14) 0.40095(13) 0.0277(4) Uani 1 1 d . . . . .
C22 C 0.07625(16) 0.08468(16) 0.48805(14) 0.0352(5) Uani 1 1 d . . . . .
H22 H 0.1210 0.0431 0.5255 0.042 Uiso 1 1 calc R U . . .
C23 C -0.01778(16) 0.10945(17) 0.52046(15) 0.0392(5) Uani 1 1 d . . . . .
H23 H -0.0370 0.0855 0.5799 0.047 Uiso 1 1 calc R U . . .
C24 C -0.08489(15) 0.16934(16) 0.46682(16) 0.0360(5) Uani 1 1 d . . . . .
C25 C -0.05654(16) 0.20193(17) 0.38065(16) 0.0390(5) Uani 1 1 d . . . . .
H25 H -0.1023 0.2410 0.3433 0.047 Uiso 1 1 calc R U . . .
C26 C 0.03947(15) 0.17755(16) 0.34811(14) 0.0342(5) Uani 1 1 d . . . . .
H26 H 0.0585 0.2012 0.2887 0.041 Uiso 1 1 calc R U . . .
C27 C -0.18719(16) 0.19750(18) 0.50403(18) 0.0444(6) Uani 1 1 d . . . . .
H27A H -0.2307 0.2215 0.4605 0.053 Uiso 1 1 calc R U . . .
H27B H -0.2101 0.1436 0.5516 0.053 Uiso 1 1 calc R U . . .
C28 C -0.20356(18) 0.35763(18) 0.49172(17) 0.0427(6) Uani 1 1 d . . . . .
H28 H -0.2124 0.3918 0.4340 0.051 Uiso 1 1 calc R U . . .
C29 C -0.19959(17) 0.39009(18) 0.54894(18) 0.0437(6) Uani 1 1 d . . . . .
C30 C -0.2067(2) 0.4853(2) 0.5381(2) 0.0608(8) Uani 1 1 d . . . . .
H30A H -0.2744 0.5181 0.5331 0.073 Uiso 1 1 calc R U . . .
H30B H -0.1874 0.4850 0.5879 0.073 Uiso 1 1 calc R U . . .
C31 C -0.1435(3) 0.6212(2) 0.4478(2) 0.0779(11) Uani 1 1 d . . . . .
H31A H -0.2100 0.6502 0.4632 0.093 Uiso 1 1 calc R U . . .
H31B H -0.1248 0.6548 0.3864 0.093 Uiso 1 1 calc R U . . .
C32 C -0.0767(3) 0.6306(2) 0.4936(2) 0.0606(8) Uani 1 1 d . . . . .
H32A H -0.0131 0.5912 0.4886 0.073 Uiso 1 1 calc R U . . .
H32B H -0.0663 0.6944 0.4680 0.073 Uiso 1 1 calc R U . . .
C33 C 1.0535(2) -0.6141(2) 0.3740(2) 0.0572(7) Uani 1 1 d . . . . .
H33A H 0.9889 -0.5764 0.3795 0.069 Uiso 1 1 calc R U . . .
H33B H 1.0453 -0.6782 0.3969 0.069 Uiso 1 1 calc R U . . .
C34 C 1.0966(3) -0.5835(2) 0.2834(2) 0.0624(8) Uani 1 1 d . . . . .
H34A H 1.1657 -0.6126 0.2783 0.075 Uiso 1 1 calc R U . . .
H34B H 1.0618 -0.6008 0.2528 0.075 Uiso 1 1 calc R U . . .
C35 C 1.1309(2) -0.4502(2) 0.1632(2) 0.0570(7) Uani 1 1 d . . . . .
H35A H 1.0951 -0.4582 0.1267 0.068 Uiso 1 1 calc R U . . .
H35B H 1.1993 -0.4803 0.1564 0.068 Uiso 1 1 calc R U . . .
C36 C 1.12529(18) -0.3520(2) 0.14002(18) 0.0474(6) Uani 1 1 d . . . . .
C37 C 1.12675(17) -0.31110(19) 0.19180(18) 0.0457(6) Uani 1 1 d . . . . .
H37 H 1.1320 -0.3395 0.2504 0.055 Uiso 1 1 calc R U . . .
C38 C 1.10958(16) -0.14739(18) 0.16434(18) 0.0442(6) Uani 1 1 d . . . . .
H38A H 1.1368 -0.0967 0.1157 0.053 Uiso 1 1 calc R U . . .
H38B H 1.1466 -0.1672 0.2117 0.053 Uiso 1 1 calc R U . . .
C39 C 1.00403(15) -0.11505(17) 0.19041(16) 0.0374(5) Uani 1 1 d . . . . .
C40 C 0.96281(16) -0.15427(17) 0.27344(16) 0.0421(6) Uani 1 1 d . . . . .
H40 H 1.0018 -0.1984 0.3149 0.050 Uiso 1 1 calc R U . . .
C41 C 0.86397(16) -0.12929(16) 0.29655(15) 0.0386(5) Uani 1 1 d . . . . .
H41 H 0.8360 -0.1570 0.3538 0.046 Uiso 1 1 calc R U . . .
C42 C 0.80597(15) -0.06476(15) 0.23729(14) 0.0302(4) Uani 1 1 d . . . . .
C43 C 0.84864(18) -0.02482(19) 0.15436(15) 0.0455(6) Uani 1 1 d . . . . .
H43 H 0.8101 0.0202 0.1129 0.055 Uiso 1 1 calc R U . . .
C44 C 0.94597(18) -0.0496(2) 0.13141(16) 0.0486(6) Uani 1 1 d . . . . .
H44 H 0.9739 -0.0214 0.0742 0.058 Uiso 1 1 calc R U . . .
C45 C 0.53094(14) 0.19170(14) 0.46045(13) 0.0266(4) Uani 1 1 d . . . . .
C46 C 0.56891(15) 0.15072(14) 0.53589(13) 0.0294(4) Uani 1 1 d . . . . .
H46 H 0.5892 0.0866 0.5606 0.035 Uiso 1 1 calc R U . . .
C47 C 0.57752(16) 0.20306(15) 0.57567(14) 0.0318(4) Uani 1 1 d . . . . .
H47 H 0.6027 0.1745 0.6279 0.038 Uiso 1 1 calc R U . . .
C48 C 0.54942(15) 0.29709(15) 0.53918(13) 0.0303(4) Uani 1 1 d . . . . .
C49 C 0.51619(19) 0.33788(15) 0.46208(15) 0.0400(5) Uani 1 1 d . . . . .
H49 H 0.5000 0.4023 0.4354 0.048 Uiso 1 1 calc R U . . .
C50 C 0.50618(19) 0.28554(16) 0.42321(15) 0.0416(6) Uani 1 1 d . . . . .
H50 H 0.4821 0.3144 0.3705 0.050 Uiso 1 1 calc R U . . .
C51 C 0.54976(17) 0.35384(16) 0.58477(15) 0.0367(5) Uani 1 1 d . . . . .
H51A H 0.5945 0.3204 0.6277 0.044 Uiso 1 1 calc R U . . .
H51B H 0.5727 0.4110 0.5442 0.044 Uiso 1 1 calc R U . . .
C52 C 0.38463(19) 0.32059(17) 0.66752(16) 0.0439(6) Uani 1 1 d . . . . .
H52 H 0.3910 0.2589 0.6769 0.053 Uiso 1 1 calc R U . . .
C53 C 0.3063(2) 0.37282(19) 0.69329(17) 0.0489(6) Uani 1 1 d . . . . .
C54 C 0.2112(2) 0.3489(2) 0.74376(19) 0.0609(8) Uani 1 1 d . . . . .
H54A H 0.1604 0.4042 0.7301 0.073 Uiso 1 1 calc R U . . .
H54B H 0.1924 0.3050 0.7294 0.073 Uiso 1 1 calc R U . . .
C55 C 0.1307(2) 0.2860(3) -0.1196(2) 0.0752(10) Uani 1 1 d . . . . .
H55A H 0.1073 0.2473 -0.1374 0.090 Uiso 1 1 calc R U . . .
H55B H 0.0806 0.3412 -0.1262 0.090 Uiso 1 1 calc R U . . .
C56 C 0.1477(3) 0.2349(3) -0.0288(2) 0.0936(13) Uani 1 1 d . . . . .
H56A H 0.0889 0.2106 0.0067 0.112 Uiso 1 1 calc R U . . .
H56B H 0.2021 0.1831 -0.0233 0.112 Uiso 1 1 calc R U . . .
C57 C 0.1940(6) 0.2476(4) 0.0837(3) 0.157(3) Uani 1 1 d . . . . .
H57A H 0.2399 0.1899 0.0907 0.188 Uiso 1 1 calc R U . . .
H57B H 0.1348 0.2333 0.1249 0.188 Uiso 1 1 calc R U . . .
C58 C 0.2401(3) 0.3102(3) 0.0988(3) 0.1015(16) Uani 1 1 d . . . . .
H58A H 0.3011 0.3221 0.0595 0.122 Uiso 1 1 calc R U . . .
H58B H 0.1955 0.3690 0.0891 0.122 Uiso 1 1 calc R U . . .
C59 C 0.3378(2) 0.3006(2) 0.1836(2) 0.0639(9) Uani 1 1 d . . . . .
H59A H 0.3419 0.2823 0.2438 0.077 Uiso 1 1 calc R U . . .
H59B H 0.3266 0.3679 0.1557 0.077 Uiso 1 1 calc R U . . .
C60 C 0.43208(17) 0.26393(16) 0.14331(15) 0.0408(5) Uani 1 1 d . . . . .
C61 C 0.48693(18) 0.30454(17) 0.06790(16) 0.0423(6) Uani 1 1 d . . . . .
H61 H 0.4722 0.3645 0.0260 0.051 Uiso 1 1 calc R U . . .
C62 C 0.64844(16) 0.24433(15) -0.00109(14) 0.0331(5) Uani 1 1 d . . . . .
H62A H 0.7092 0.2167 0.0245 0.040 Uiso 1 1 calc R U . . .
H62B H 0.6523 0.3085 -0.0400 0.040 Uiso 1 1 calc R U . . .
C63 C 0.63950(14) 0.19371(14) -0.05085(13) 0.0277(4) Uani 1 1 d . . . . .
C64 C 0.64441(18) 0.23629(15) -0.13649(14) 0.0370(5) Uani 1 1 d . . . . .
H64 H 0.6541 0.2976 -0.1650 0.044 Uiso 1 1 calc R U . . .
C65 C 0.63531(19) 0.19075(16) -0.18265(14) 0.0389(5) Uani 1 1 d . . . . .
H65 H 0.6406 0.2211 -0.2425 0.047 Uiso 1 1 calc R U . . .
C66 C 0.61870(14) 0.10242(14) -0.14321(13) 0.0265(4) Uani 1 1 d . . . . .
C67 C 0.6184(2) 0.05905(16) -0.05757(15) 0.0474(6) Uani 1 1 d . . . . .
H67 H 0.6107 -0.0029 -0.0292 0.057 Uiso 1 1 calc R U . . .
C68 C 0.6289(2) 0.10359(16) -0.01150(15) 0.0470(6) Uani 1 1 d . . . . .
H68 H 0.6289 0.0718 0.0478 0.056 Uiso 1 1 calc R U . . .
C69 C 1.3574(4) -0.5039(3) 0.2575(3) 0.1180(17) Uani 1 1 d . . . . .
H69A H 1.4055 -0.4866 0.2755 0.177 Uiso 1 1 calc R U . . .
H69B H 1.3650 -0.5704 0.2820 0.177 Uiso 1 1 calc R U . . .
H69C H 1.2921 -0.4782 0.2769 0.177 Uiso 1 1 calc R U . . .
C70 C 1.1003(5) -0.1857(5) -0.1582(3) 0.148(2) Uani 1 1 d . . . . .
H70A H 1.0584 -0.1469 -0.1309 0.221 Uiso 1 1 calc R U . . .
H70B H 1.0714 -0.1787 -0.2057 0.221 Uiso 1 1 calc R U . . .
H70C H 1.1643 -0.1679 -0.1790 0.221 Uiso 1 1 calc R U . . .
N1 N 0.33042(12) 0.02707(12) 0.28176(11) 0.0271(4) Uani 1 1 d . . . . .
N2 N 0.53559(12) -0.03333(11) 0.24027(11) 0.0269(4) Uani 1 1 d . . . . .
N3 N 0.58191(12) 0.04263(12) 0.34140(11) 0.0275(4) Uani 1 1 d . . . . .
N4 N 0.37699(12) 0.10373(12) 0.38123(11) 0.0268(4) Uani 1 1 d . . . . .
N5 N -0.19237(13) 0.26787(14) 0.53465(13) 0.0366(4) Uani 1 1 d . . . . .
N6 N -0.18191(18) 0.24333(17) 0.61474(15) 0.0535(6) Uani 1 1 d . . . . .
N7 N -0.18560(18) 0.31835(17) 0.62297(15) 0.0525(6) Uani 1 1 d . . . . .
N8 N 1.11655(16) -0.28699(17) 0.06192(15) 0.0510(6) Uani 1 1 d . . . . .
N9 N 1.11253(15) -0.20635(17) 0.06165(15) 0.0494(5) Uani 1 1 d . . . . .
N10 N 1.11922(13) -0.22286(15) 0.14108(14) 0.0407(5) Uani 1 1 d . . . . .
N11 N 0.45121(15) 0.37472(13) 0.62599(12) 0.0382(4) Uani 1 1 d . . . . .
N12 N 0.4171(2) 0.45739(15) 0.62491(16) 0.0592(7) Uani 1 1 d . . . . .
N13 N 0.3274(2) 0.45600(17) 0.66636(17) 0.0644(7) Uani 1 1 d . . . . .
N14 N 0.48061(12) 0.17835(12) 0.18302(11) 0.0292(4) Uani 1 1 d . . . . .
N15 N 0.56293(13) 0.16597(12) 0.13613(11) 0.0323(4) Uani 1 1 d . . . . .
N16 N 0.56607(13) 0.24170(12) 0.06565(11) 0.0294(4) Uani 1 1 d . . . . .
O1 O -0.14475(17) 0.52942(13) 0.46455(14) 0.0627(5) Uani 1 1 d . . . . .
O2 O -0.11573(14) 0.60574(14) 0.58002(14) 0.0559(5) Uani 1 1 d . . . . .
O3 O 1.08844(15) -0.48765(14) 0.24848(14) 0.0602(5) Uani 1 1 d . . . . .
O4 O 0.21879(14) 0.31086(15) -0.17046(13) 0.0600(5) Uani 1 1 d . . . . .
O5 O 0.1695(2) 0.2935(2) -0.00204(16) 0.0934(8) Uani 1 1 d . . . . .
O6 O 0.2584(2) 0.2697(2) 0.1784(2) 0.1044(10) Uani 1 1 d . . . . .
O7 O 1.3716(2) -0.4700(2) 0.1677(2) 0.1113(10) Uani 1 1 d . . . . .
H7A H 1.4297 -0.4865 0.1506 0.167 Uiso 1 1 calc R U . . .
O8 O 1.1103(4) -0.2788(3) -0.0983(2) 0.1584(19) Uani 1 1 d . . . . .
H8A H 1.1170 -0.2822 -0.0514 0.238 Uiso 1 1 calc R U . . .
Zn1 Zn 0.45766(2) 0.05574(2) 0.29325(2) 0.02656(9) Uani 1 1 d . . . . .

loop_
_atom_site_aniso_label
_atom_site_aniso_U_11
_atom_site_aniso_U_22
_atom_site_aniso_U_33
_atom_site_aniso_U_23
_atom_site_aniso_U_13
_atom_site_aniso_U_12
C1 0.0264(10) 0.0268(10) 0.0308(10) -0.0149(9) -0.0024(8) -0.0049(8)
C2 0.0271(10) 0.0367(12) 0.0374(11) -0.0217(10) 0.0006(8) -0.0080(9)
C3 0.0330(11) 0.0384(12) 0.0343(11) -0.0224(10) -0.0021(9) -0.0096(9)
C4 0.0301(10) 0.0286(10) 0.0268(10) -0.0142(8) -0.0024(8) -0.0059(8)
C5 0.0356(11) 0.0288(10) 0.0247(10) -0.0155(8) -0.0005(8) -0.0073(8)
C6 0.0317(10) 0.0247(10) 0.0260(10) -0.0126(8) -0.0011(8) -0.0032(8)
C7 0.0346(11) 0.0306(11) 0.0312(11) -0.0194(9) 0.0009(8) -0.0027(9)
C8 0.0317(11) 0.0322(11) 0.0338(11) -0.0204(9) 0.0000(9) 0.0021(8)
C9 0.0302(10) 0.0227(10) 0.0286(10) -0.0124(8) -0.0022(8) 0.0014(8)
C10 0.0260(10) 0.0269(10) 0.0293(10) -0.0129(8) -0.0020(8) 0.0023(8)
C11 0.0259(10) 0.0319(11) 0.0291(10) -0.0138(9) -0.0054(8) 0.0009(8)
C12 0.0255(10) 0.0442(13) 0.0383(12) -0.0242(11) -0.0045(9) -0.0010(9)
C13 0.0283(11) 0.0434(13) 0.0403(12) -0.0256(11) -0.0061(9) -0.0046(9)
C14 0.0259(10) 0.0312(11) 0.0314(10) -0.0180(9) -0.0031(8) -0.0030(8)
C15 0.0270(10) 0.0301(10) 0.0295(10) -0.0177(9) -0.0018(8) -0.0046(8)
C16 0.0275(10) 0.0344(11) 0.0335(11) -0.0225(9) -0.0007(8) -0.0048(8)
C17 0.0307(11) 0.0487(13) 0.0463(13) -0.0366(12) -0.0023(9) -0.0041(10)
C18 0.0279(11) 0.0488(14) 0.0448(13) -0.0349(12) 0.0009(9) -0.0017(9)
C19 0.0239(9) 0.0330(11) 0.0304(10) -0.0204(9) 0.0014(8) -0.0034(8)
C20 0.0245(9) 0.0279(10) 0.0281(10) -0.0144(8) 0.0001(8) -0.0036(8)
C21 0.0258(10) 0.0295(10) 0.0330(11) -0.0193(9) 0.0018(8) -0.0067(8)
C22 0.0320(11) 0.0377(12) 0.0319(11) -0.0146(10) 0.0001(9) -0.0031(9)
C23 0.0345(12) 0.0438(13) 0.0385(12) -0.0208(11) 0.0082(9) -0.0105(10)
C24 0.0253(10) 0.0402(12) 0.0535(14) -0.0321(11) 0.0053(9) -0.0096(9)
C25 0.0296(11) 0.0469(14) 0.0485(14) -0.0288(12) -0.0090(10) 0.0004(10)
C26 0.0313(11) 0.0412(12) 0.0341(11) -0.0217(10) -0.0024(9) -0.0033(9)
C27 0.0248(11) 0.0543(15) 0.0699(17) -0.0439(14) 0.0059(11) -0.0097(10)
C28 0.0416(13) 0.0458(14) 0.0462(14) -0.0280(12) -0.0044(11) -0.0012(11)
C29 0.0344(12) 0.0496(15) 0.0563(16) -0.0338(13) -0.0007(11) -0.0051(10)
C30 0.0594(18) 0.0566(18) 0.081(2) -0.0480(17) -0.0013(16) -0.0054(14)
C31 0.123(3) 0.0380(16) 0.079(2) -0.0169(16) -0.046(2) -0.0079(18)
C32 0.078(2) 0.0411(15) 0.070(2) -0.0246(15) -0.0160(16) -0.0128(14)
C33 0.0614(18) 0.0504(16) 0.074(2) -0.0340(15) -0.0101(15) -0.0162(13)
C34 0.074(2) 0.0541(17) 0.074(2) -0.0421(16) -0.0036(16) -0.0133(15)
C35 0.0578(17) 0.0612(18) 0.0658(19) -0.0438(16) 0.0043(14) -0.0119(14)
C36 0.0356(13) 0.0589(16) 0.0613(17) -0.0413(15) 0.0030(11) -0.0085(11)
C37 0.0362(13) 0.0539(16) 0.0554(16) -0.0348(13) -0.0024(11) -0.0021(11)
C38 0.0257(11) 0.0542(15) 0.0639(17) -0.0390(14) 0.0020(10) -0.0054(10)
C39 0.0250(10) 0.0462(13) 0.0487(14) -0.0299(12) -0.0014(9) -0.0029(9)
C40 0.0288(11) 0.0456(14) 0.0445(14) -0.0175(11) -0.0093(10) 0.0069(10)
C41 0.0333(12) 0.0382(12) 0.0355(12) -0.0122(10) -0.0031(9) 0.0014(9)
C42 0.0267(10) 0.0323(11) 0.0336(11) -0.0190(9) -0.0029(8) 0.0007(8)
C43 0.0368(13) 0.0569(16) 0.0321(12) -0.0148(12) -0.0060(10) 0.0038(11)
C44 0.0398(13) 0.0637(17) 0.0350(13) -0.0216(12) 0.0032(10) -0.0027(12)
C45 0.0245(9) 0.0292(10) 0.0304(10) -0.0178(9) -0.0007(8) -0.0043(8)
C46 0.0335(11) 0.0243(10) 0.0303(10) -0.0109(8) -0.0048(8) -0.0053(8)
C47 0.0365(11) 0.0332(11) 0.0282(10) -0.0135(9) -0.0071(9) -0.0063(9)
C48 0.0306(10) 0.0344(11) 0.0317(11) -0.0180(9) -0.0005(8) -0.0105(9)
C49 0.0620(16) 0.0244(11) 0.0353(12) -0.0118(9) -0.0139(11) -0.0047(10)
C50 0.0605(16) 0.0322(12) 0.0363(12) -0.0155(10) -0.0198(11) -0.0004(11)
C51 0.0447(13) 0.0367(12) 0.0361(12) -0.0197(10) -0.0025(10) -0.0131(10)
C52 0.0519(15) 0.0379(13) 0.0419(13) -0.0173(11) -0.0014(11) -0.0110(11)
C53 0.0543(16) 0.0500(15) 0.0411(14) -0.0210(12) -0.0020(12) -0.0070(12)
C54 0.0510(16) 0.077(2) 0.0520(17) -0.0295(16) -0.0012(13) -0.0066(15)
C55 0.0565(19) 0.097(3) 0.075(2) -0.049(2) 0.0208(16) -0.0199(18)
C56 0.100(3) 0.093(3) 0.071(2) -0.032(2) 0.035(2) -0.036(2)
C57 0.281(9) 0.112(4) 0.065(3) -0.016(3) 0.011(4) -0.086(5)
C58 0.079(3) 0.102(3) 0.066(3) 0.002(2) -0.004(2) 0.005(2)
C59 0.0451(16) 0.0587(18) 0.0612(19) -0.0186(15) 0.0065(13) 0.0103(14)
C60 0.0396(13) 0.0352(12) 0.0399(13) -0.0155(10) 0.0003(10) 0.0006(10)
C61 0.0407(13) 0.0332(12) 0.0430(13) -0.0122(11) -0.0025(10) 0.0003(10)
C62 0.0382(12) 0.0356(11) 0.0324(11) -0.0205(10) 0.0062(9) -0.0155(9)
C63 0.0276(10) 0.0309(11) 0.0291(10) -0.0173(9) 0.0010(8) -0.0077(8)
C64 0.0529(14) 0.0292(11) 0.0321(11) -0.0129(9) -0.0016(10) -0.0156(10)
C65 0.0571(15) 0.0366(12) 0.0261(11) -0.0122(10) -0.0043(10) -0.0161(11)
C66 0.0264(10) 0.0302(10) 0.0276(10) -0.0178(9) -0.0018(8) -0.0034(8)
C67 0.087(2) 0.0279(12) 0.0321(12) -0.0116(10) -0.0074(12) -0.0208(12)
C68 0.087(2) 0.0322(12) 0.0256(11) -0.0112(10) -0.0096(12) -0.0174(12)
C69 0.115(4) 0.085(3) 0.110(4) 0.002(3) -0.030(3) -0.011(3)
C70 0.195(7) 0.155(6) 0.079(3) -0.025(4) 0.011(4) -0.078(5)
N1 0.0253(8) 0.0316(9) 0.0288(9) -0.0188(7) 0.0016(7) -0.0050(7)
N2 0.0253(8) 0.0268(9) 0.0294(9) -0.0154(7) -0.0006(7) -0.0019(7)
N3 0.0255(8) 0.0312(9) 0.0292(9) -0.0177(7) -0.0028(7) -0.0014(7)
N4 0.0229(8) 0.0317(9) 0.0302(9) -0.0190(8) 0.0002(7) -0.0037(7)
N5 0.0240(9) 0.0473(12) 0.0463(11) -0.0302(10) 0.0017(8) -0.0048(8)
N6 0.0611(14) 0.0540(14) 0.0478(13) -0.0253(11) -0.0056(11) -0.0078(11)
N7 0.0598(14) 0.0596(15) 0.0505(13) -0.0358(12) -0.0056(11) -0.0082(11)
N8 0.0435(12) 0.0673(15) 0.0561(14) -0.0413(13) 0.0079(10) -0.0157(11)
N9 0.0362(11) 0.0669(15) 0.0552(14) -0.0387(12) 0.0083(10) -0.0137(10)
N10 0.0232(9) 0.0548(13) 0.0560(13) -0.0378(11) 0.0036(8) -0.0064(8)
N11 0.0535(12) 0.0328(10) 0.0316(10) -0.0172(8) 0.0005(8) -0.0113(9)
N12 0.0799(17) 0.0357(12) 0.0585(15) -0.0250(11) 0.0131(13) -0.0144(11)
N13 0.0730(17) 0.0521(15) 0.0623(16) -0.0328(13) 0.0104(13) -0.0028(12)
N14 0.0278(9) 0.0323(9) 0.0303(9) -0.0182(8) -0.0010(7) -0.0027(7)
N15 0.0313(9) 0.0313(9) 0.0348(10) -0.0177(8) 0.0014(7) -0.0043(7)
N16 0.0342(9) 0.0280(9) 0.0301(9) -0.0167(8) 0.0012(7) -0.0084(7)
O1 0.0878(16) 0.0434(11) 0.0647(13) -0.0267(10) -0.0140(12) -0.0128(10)
O2 0.0563(12) 0.0555(12) 0.0698(13) -0.0364(11) -0.0100(10) -0.0115(9)
O3 0.0692(13) 0.0504(11) 0.0672(13) -0.0374(11) 0.0069(10) -0.0111(10)
O4 0.0491(11) 0.0745(14) 0.0517(12) -0.0307(11) 0.0110(9) -0.0107(10)
O5 0.108(2) 0.101(2) 0.0584(15) -0.0215(15) 0.0036(14) -0.0322(17)
O6 0.0749(18) 0.097(2) 0.099(2) -0.0141(18) -0.0002(15) -0.0050(15)
O7 0.095(2) 0.090(2) 0.124(3) -0.023(2) -0.0205(19) -0.0109(18)
O8 0.297(6) 0.127(3) 0.082(2) -0.063(2) 0.019(3) -0.092(3)
Zn1 0.02503(13) 0.03018(14) 0.02875(14) -0.01855(11) 0.00017(9) -0.00343(9)

loop_
_atom_type_symbol
_atom_type_description
_atom_type_scat_dispersion_real
_atom_type_scat_dispersion_imag
_atom_type_scat_source
C C 0.0033 0.0016 'International Tables Vol C Tables 4.2.6.8 and 6.1.1.4'
H H 0.0000 0.0000 'International Tables Vol C Tables 4.2.6.8 and 6.1.1.4'
N N 0.0061 0.0033 'International Tables Vol C Tables 4.2.6.8 and 6.1.1.4'
O O 0.0106 0.0060 'International Tables Vol C Tables 4.2.6.8 and 6.1.1.4'
Zn Zn 0.2839 1.4301 'International Tables Vol C Tables 4.2.6.8 and 6.1.1.4'

loop_
_geom_angle_atom_site_label_1
_geom_angle_atom_site_label_2
_geom_angle_atom_site_label_3
_geom_angle
_geom_angle_site_symmetry_1
_geom_angle_site_symmetry_3
N1 C1 C20 125.33(18) . .
N1 C1 C2 109.46(17) . .
C20 C1 C2 125.20(18) . .
C3 C2 C1 107.04(18) . .
C3 C2 H2 126.5 . .
C1 C2 H2 126.5 . .
C2 C3 C4 107.43(18) . .
C2 C3 H3 126.3 . .
C4 C3 H3 126.3 . .
N1 C4 C5 125.69(18) . .
N1 C4 C3 109.16(17) . .
C5 C4 C3 125.06(19) . .
C4 C5 C6 125.71(18) . .
C4 C5 C66 118.41(18) . 2_655
C6 C5 C66 115.83(17) . 2_655
N2 C6 C5 125.73(18) . .
N2 C6 C7 109.31(17) . .
C5 C6 C7 124.94(19) . .
C8 C7 C6 107.33(18) . .
C8 C7 H7 126.3 . .
C6 C7 H7 126.3 . .
C7 C8 C9 107.08(18) . .
C7 C8 H8 126.5 . .
C9 C8 H8 126.5 . .
N2 C9 C10 126.15(18) . .
N2 C9 C8 109.42(18) . .
C10 C9 C8 124.43(19) . .
C11 C10 C9 125.34(18) . .
C11 C10 C42 116.93(18) . .
C9 C10 C42 117.68(18) . .
N3 C11 C10 125.34(19) . .
N3 C11 C12 109.73(18) . .
C10 C11 C12 124.81(19) . .
C13 C12 C11 107.08(19) . .
C13 C12 H12 126.5 . .
C11 C12 H12 126.5 . .
C12 C13 C14 106.46(19) . .
C12 C13 H13 126.8 . .
C14 C13 H13 126.8 . .
N3 C14 C15 124.82(18) . .
N3 C14 C13 110.30(17) . .
C15 C14 C13 124.82(19) . .
C16 C15 C14 125.64(18) . .
C16 C15 C45 115.70(17) . .
C14 C15 C45 118.66(17) . .
N4 C16 C15 126.09(18) . .
N4 C16 C17 109.62(18) . .
C15 C16 C17 124.28(18) . .
C18 C17 C16 107.27(18) . .
C18 C17 H17 126.4 . .
C16 C17 H17 126.4 . .
C17 C18 C19 107.22(18) . .
C17 C18 H18 126.4 . .
C19 C18 H18 126.4 . .
N4 C19 C20 126.07(17) . .
N4 C19 C18 109.02(17) . .
C20 C19 C18 124.89(18) . .
C19 C20 C1 124.91(18) . .
C19 C20 C21 116.20(17) . .
C1 C20 C21 118.88(17) . .
C26 C21 C22 118.09(19) . .
C26 C21 C20 122.71(19) . .
C22 C21 C20 119.10(19) . .
C23 C22 C21 121.1(2) . .
C23 C22 H22 119.5 . .
C21 C22 H22 119.5 . .
C22 C23 C24 120.5(2) . .
C22 C23 H23 119.8 . .
C24 C23 H23 119.8 . .
C25 C24 C23 119.1(2) . .
C25 C24 C27 121.4(2) . .
C23 C24 C27 119.5(2) . .
C24 C25 C26 120.2(2) . .
C24 C25 H25 119.9 . .
C26 C25 H25 119.9 . .
C21 C26 C25 121.1(2) . .
C21 C26 H26 119.5 . .
C25 C26 H26 119.5 . .
N5 C27 C24 111.62(17) . .
N5 C27 H27A 109.3 . .
C24 C27 H27A 109.3 . .
N5 C27 H27B 109.3 . .
C24 C27 H27B 109.3 . .
H27A C27 H27B 108.0 . .
N5 C28 C29 104.9(2) . .
N5 C28 H28 127.6 . .
C29 C28 H28 127.6 . .
N7 C29 C28 107.8(2) . .
N7 C29 C30 122.0(2) . .
C28 C29 C30 130.1(3) . .
O1 C30 C29 108.8(2) . .
O1 C30 H30A 109.9 . .
C29 C30 H30A 109.9 . .
O1 C30 H30B 109.9 . .
C29 C30 H30B 109.9 . .
H30A C30 H30B 108.3 . .
O1 C31 C32 114.4(3) . .
O1 C31 H31A 108.7 . .
C32 C31 H31A 108.7 . .
O1 C31 H31B 108.7 . .
C32 C31 H31B 108.7 . .
H31A C31 H31B 107.6 . .
O2 C32 C31 110.3(3) . .
O2 C32 H32A 109.6 . .
C31 C32 H32A 109.6 . .
O2 C32 H32B 109.6 . .
C31 C32 H32B 109.6 . .
H32A C32 H32B 108.1 . .
O2 C33 C34 109.2(2) 2_656 .
O2 C33 H33A 109.8 2_656 .
C34 C33 H33A 109.8 . .
O2 C33 H33B 109.8 2_656 .
C34 C33 H33B 109.8 . .
H33A C33 H33B 108.3 . .
O3 C34 C33 107.9(2) . .
O3 C34 H34A 110.1 . .
C33 C34 H34A 110.1 . .
O3 C34 H34B 110.1 . .
C33 C34 H34B 110.1 . .
H34A C34 H34B 108.4 . .
O3 C35 C36 106.5(2) . .
O3 C35 H35A 110.4 . .
C36 C35 H35A 110.4 . .
O3 C35 H35B 110.4 . .
C36 C35 H35B 110.4 . .
H35A C35 H35B 108.6 . .
N8 C36 C37 108.2(2) . .
N8 C36 C35 123.8(2) . .
C37 C36 C35 127.9(3) . .
N10 C37 C36 104.4(2) . .
N10 C37 H37 127.8 . .
C36 C37 H37 127.8 . .
N10 C38 C39 110.24(18) . .
N10 C38 H38A 109.6 . .
C39 C38 H38A 109.6 . .
N10 C38 H38B 109.6 . .
C39 C38 H38B 109.6 . .
H38A C38 H38B 108.1 . .
C40 C39 C44 118.9(2) . .
C40 C39 C38 119.9(2) . .
C44 C39 C38 121.2(2) . .
C39 C40 C41 120.0(2) . .
C39 C40 H40 120.0 . .
C41 C40 H40 120.0 . .
C42 C41 C40 120.9(2) . .
C42 C41 H41 119.5 . .
C40 C41 H41 119.5 . .
C41 C42 C43 118.4(2) . .
C41 C42 C10 120.98(19) . .
C43 C42 C10 120.6(2) . .
C44 C43 C42 120.7(2) . .
C44 C43 H43 119.6 . .
C42 C43 H43 119.6 . .
C43 C44 C39 121.0(2) . .
C43 C44 H44 119.5 . .
C39 C44 H44 119.5 . .
C46 C45 C50 119.12(19) . .
C46 C45 C15 121.99(18) . .
C50 C45 C15 118.81(19) . .
C45 C46 C47 120.24(19) . .
C45 C46 H46 119.9 . .
C47 C46 H46 119.9 . .
C48 C47 C46 120.2(2) . .
C48 C47 H47 119.9 . .
C46 C47 H47 119.9 . .
C49 C48 C47 119.30(19) . .
C49 C48 C51 119.7(2) . .
C47 C48 C51 120.91(19) . .
C48 C49 C50 120.4(2) . .
C48 C49 H49 119.8 . .
C50 C49 H49 119.8 . .
C45 C50 C49 120.7(2) . .
C45 C50 H50 119.7 . .
C49 C50 H50 119.7 . .
N11 C51 C48 109.54(18) . .
N11 C51 H51A 109.8 . .
C48 C51 H51A 109.8 . .
N11 C51 H51B 109.8 . .
C48 C51 H51B 109.8 . .
H51A C51 H51B 108.2 . .
N11 C52 C53 105.4(2) . .
N11 C52 H52 127.3 . .
C53 C52 H52 127.3 . .
N13 C53 C52 108.1(2) . .
N13 C53 C54 122.1(3) . .
C52 C53 C54 129.8(3) . .
O4 C54 C53 109.6(2) 1_556 .
O4 C54 H54A 109.8 1_556 .
C53 C54 H54A 109.8 . .
O4 C54 H54B 109.8 1_556 .
C53 C54 H54B 109.8 . .
H54A C54 H54B 108.2 . .
O4 C55 C56 108.9(3) . .
O4 C55 H55A 109.9 . .
C56 C55 H55A 109.9 . .
O4 C55 H55B 109.9 . .
C56 C55 H55B 109.9 . .
H55A C55 H55B 108.3 . .
O5 C56 C55 109.1(3) . .
O5 C56 H56A 109.9 . .
C55 C56 H56A 109.9 . .
O5 C56 H56B 109.9 . .
C55 C56 H56B 109.9 . .
H56A C56 H56B 108.3 . .
O5 C57 C58 108.3(4) . .
O5 C57 H57A 110.0 . .
C58 C57 H57A 110.0 . .
O5 C57 H57B 110.0 . .
C58 C57 H57B 110.0 . .
H57A C57 H57B 108.4 . .
O6 C58 C57 108.1(4) . .
O6 C58 H58A 110.1 . .
C57 C58 H58A 110.1 . .
O6 C58 H58B 110.1 . .
C57 C58 H58B 110.1 . .
H58A C58 H58B 108.4 . .
O6 C59 C60 112.8(3) . .
O6 C59 H59A 109.0 . .
C60 C59 H59A 109.0 . .
O6 C59 H59B 109.0 . .
C60 C59 H59B 109.0 . .
H59A C59 H59B 107.8 . .
N14 C60 C61 107.5(2) . .
N14 C60 C59 121.9(2) . .
C61 C60 C59 130.5(2) . .
N16 C61 C60 105.1(2) . .
N16 C61 H61 127.4 . .
C60 C61 H61 127.4 . .
N16 C62 C63 111.80(17) . .
N16 C62 H62A 109.3 . .
C63 C62 H62A 109.3 . .
N16 C62 H62B 109.3 . .
C63 C62 H62B 109.3 . .
H62A C62 H62B 107.9 . .
C64 C63 C68 118.43(19) . .
C64 C63 C62 120.11(19) . .
C68 C63 C62 121.44(19) . .
C63 C64 C65 120.6(2) . .
C63 C64 H64 119.7 . .
C65 C64 H64 119.7 . .
C66 C65 C64 121.3(2) . .
C66 C65 H65 119.4 . .
C64 C65 H65 119.4 . .
C67 C66 C65 117.48(19) . .
C67 C66 C5 121.87(19) . 2_655
C65 C66 C5 120.60(19) . 2_655
C66 C67 C68 121.3(2) . .
C66 C67 H67 119.3 . .
C68 C67 H67 119.3 . .
C63 C68 C67 120.7(2) . .
C63 C68 H68 119.6 . .
C67 C68 H68 119.6 . .
O7 C69 H69A 109.5 . .
O7 C69 H69B 109.5 . .
H69A C69 H69B 109.5 . .
O7 C69 H69C 109.5 . .
H69A C69 H69C 109.5 . .
H69B C69 H69C 109.5 . .
O8 C70 H70A 109.5 . .
O8 C70 H70B 109.5 . .
H70A C70 H70B 109.5 . .
O8 C70 H70C 109.5 . .
H70A C70 H70C 109.5 . .
H70B C70 H70C 109.5 . .
C1 N1 C4 106.87(16) . .
C1 N1 Zn1 127.28(13) . .
C4 N1 Zn1 125.54(13) . .
C6 N2 C9 106.86(16) . .
C6 N2 Zn1 126.33(13) . .
C9 N2 Zn1 126.02(13) . .
C14 N3 C11 106.42(16) . .
C14 N3 Zn1 125.00(13) . .
C11 N3 Zn1 125.79(13) . .
C16 N4 C19 106.87(16) . .
C16 N4 Zn1 124.75(13) . .
C19 N4 Zn1 127.09(13) . .
C28 N5 N6 111.3(2) . .
C28 N5 C27 128.7(2) . .
N6 N5 C27 120.0(2) . .
N7 N6 N5 106.7(2) . .
N6 N7 C29 109.3(2) . .
N9 N8 C36 109.4(2) . .
N8 N9 N10 105.9(2) . .
C37 N10 N9 112.0(2) . .
C37 N10 C38 127.7(2) . .
N9 N10 C38 120.0(2) . .
N12 N11 C52 110.8(2) . .
N12 N11 C51 120.1(2) . .
C52 N11 C51 129.1(2) . .
N13 N12 N11 106.5(2) . .
N12 N13 C53 109.2(2) . .
N15 N14 C60 109.13(18) . .
N15 N14 Zn1 111.52(13) . .
C60 N14 Zn1 139.11(15) . .
N14 N15 N16 107.26(16) . .
N15 N16 C61 110.87(18) . .
N15 N16 C62 118.78(17) . .
C61 N16 C62 130.3(2) . .
C30 O1 C31 114.4(3) . .
C32 O2 C33 111.9(2) . 2_656
C35 O3 C34 113.7(2) . .
C54 O4 C55 111.9(2) 1_554 .
C56 O5 C57 112.6(4) . .
C58 O6 C59 109.0(3) . .
C69 O7 H7A 109.5 . .
C70 O8 H8A 109.5 . .
N4 Zn1 N2 160.59(7) . .
N4 Zn1 N3 88.46(7) . .
N2 Zn1 N3 88.44(7) . .
N4 Zn1 N1 87.92(6) . .
N2 Zn1 N1 88.56(7) . .
N3 Zn1 N1 160.27(7) . .
N4 Zn1 N14 102.96(7) . .
N2 Zn1 N14 96.41(6) . .
N3 Zn1 N14 95.15(7) . .
N1 Zn1 N14 104.57(7) . .

loop_
_geom_bond_atom_site_label_1
_geom_bond_atom_site_label_2
_geom_bond_distance
_geom_bond_site_symmetry_2
C1 N1 1.368(2) .
C1 C20 1.407(3) .
C1 C2 1.441(3) .
C2 C3 1.348(3) .
C2 H2 0.9500 .
C3 C4 1.439(3) .
C3 H3 0.9500 .
C4 N1 1.374(2) .
C4 C5 1.395(3) .
C5 C6 1.401(3) .
C5 C66 1.503(3) 2_655
C6 N2 1.369(3) .
C6 C7 1.442(3) .
C7 C8 1.348(3) .
C7 H7 0.9500 .
C8 C9 1.441(3) .
C8 H8 0.9500 .
C9 N2 1.371(3) .
C9 C10 1.403(3) .
C10 C11 1.401(3) .
C10 C42 1.493(3) .
C11 N3 1.369(3) .
C11 C12 1.440(3) .
C12 C13 1.356(3) .
C12 H12 0.9500 .
C13 C14 1.440(3) .
C13 H13 0.9500 .
C14 N3 1.362(3) .
C14 C15 1.404(3) .
C15 C16 1.402(3) .
C15 C45 1.492(3) .
C16 N4 1.366(3) .
C16 C17 1.438(3) .
C17 C18 1.349(3) .
C17 H17 0.9500 .
C18 C19 1.443(3) .
C18 H18 0.9500 .
C19 N4 1.377(2) .
C19 C20 1.398(3) .
C20 C21 1.494(3) .
C21 C26 1.379(3) .
C21 C22 1.398(3) .
C22 C23 1.376(3) .
C22 H22 0.9500 .
C23 C24 1.391(4) .
C23 H23 0.9500 .
C24 C25 1.379(3) .
C24 C27 1.514(3) .
C25 C26 1.399(3) .
C25 H25 0.9500 .
C26 H26 0.9500 .
C27 N5 1.480(3) .
C27 H27A 0.9900 .
C27 H27B 0.9900 .
C28 N5 1.329(3) .
C28 C29 1.370(3) .
C28 H28 0.9500 .
C29 N7 1.346(4) .
C29 C30 1.492(4) .
C30 O1 1.410(4) .
C30 H30A 0.9900 .
C30 H30B 0.9900 .
C31 O1 1.429(4) .
C31 C32 1.478(4) .
C31 H31A 0.9900 .
C31 H31B 0.9900 .
C32 O2 1.418(4) .
C32 H32A 0.9900 .
C32 H32B 0.9900 .
C33 O2 1.419(3) 2_656
C33 C34 1.489(4) .
C33 H33A 0.9900 .
C33 H33B 0.9900 .
C34 O3 1.418(4) .
C34 H34A 0.9900 .
C34 H34B 0.9900 .
C35 O3 1.411(4) .
C35 C36 1.485(4) .
C35 H35A 0.9900 .
C35 H35B 0.9900 .
C36 N8 1.342(4) .
C36 C37 1.379(3) .
C37 N10 1.332(3) .
C37 H37 0.9500 .
C38 N10 1.458(3) .
C38 C39 1.512(3) .
C38 H38A 0.9900 .
C38 H38B 0.9900 .
C39 C40 1.378(3) .
C39 C44 1.385(4) .
C40 C41 1.393(3) .
C40 H40 0.9500 .
C41 C42 1.383(3) .
C41 H41 0.9500 .
C42 C43 1.385(3) .
C43 C44 1.373(3) .
C43 H43 0.9500 .
C44 H44 0.9500 .
C45 C46 1.384(3) .
C45 C50 1.384(3) .
C46 C47 1.391(3) .
C46 H46 0.9500 .
C47 C48 1.390(3) .
C47 H47 0.9500 .
C48 C49 1.376(3) .
C48 C51 1.501(3) .
C49 C50 1.385(3) .
C49 H49 0.9500 .
C50 H50 0.9500 .
C51 N11 1.469(3) .
C51 H51A 0.9900 .
C51 H51B 0.9900 .
C52 N11 1.343(3) .
C52 C53 1.358(4) .
C52 H52 0.9500 .
C53 N13 1.344(4) .
C53 C54 1.494(4) .
C54 O4 1.392(4) 1_556
C54 H54A 0.9900 .
C54 H54B 0.9900 .
C55 O4 1.415(4) .
C55 C56 1.504(6) .
C55 H55A 0.9900 .
C55 H55B 0.9900 .
C56 O5 1.390(5) .
C56 H56A 0.9900 .
C56 H56B 0.9900 .
C57 O5 1.457(6) .
C57 C58 1.518(7) .
C57 H57A 0.9900 .
C57 H57B 0.9900 .
C58 O6 1.331(5) .
C58 H58A 0.9900 .
C58 H58B 0.9900 .
C59 O6 1.410(4) .
C59 C60 1.496(3) .
C59 H59A 0.9900 .
C59 H59B 0.9900 .
C60 N14 1.358(3) .
C60 C61 1.363(3) .
C61 N16 1.340(3) .
C61 H61 0.9500 .
C62 N16 1.464(3) .
C62 C63 1.517(3) .
C62 H62A 0.9900 .
C62 H62B 0.9900 .
C63 C64 1.362(3) .
C63 C68 1.380(3) .
C64 C65 1.391(3) .
C64 H64 0.9500 .
C65 C66 1.380(3) .
C65 H65 0.9500 .
C66 C67 1.369(3) .
C66 C5 1.503(3) 2_655
C67 C68 1.384(3) .
C67 H67 0.9500 .
C68 H68 0.9500 .
C69 O7 1.425(6) .
C69 H69A 0.9800 .
C69 H69B 0.9800 .
C69 H69C 0.9800 .
C70 O8 1.433(7) .
C70 H70A 0.9800 .
C70 H70B 0.9800 .
C70 H70C 0.9800 .
N1 Zn1 2.0877(17) .
N2 Zn1 2.0613(16) .
N3 Zn1 2.0865(17) .
N4 Zn1 2.0577(16) .
N5 N6 1.335(3) .
N6 N7 1.311(3) .
N8 N9 1.330(3) .
N9 N10 1.341(3) .
N11 N12 1.332(3) .
N12 N13 1.329(3) .
N14 N15 1.307(2) .
N14 Zn1 2.1499(18) .
N15 N16 1.329(3) .
O2 C33 1.419(3) 2_656
O4 C54 1.392(4) 1_554
O7 H7A 0.8400 .
O8 H8A 0.8400 .

loop_
_geom_hbond_atom_site_label_D
_geom_hbond_atom_site_label_H
_geom_hbond_atom_site_label_A
_geom_hbond_distance_DH
_geom_hbond_distance_HA
_geom_hbond_distance_DA
_geom_hbond_angle_DHA
_geom_hbond_site_symmetry_A
O8 H8A N8 0.84 1.99 2.824(4) 173.5 .

loop_
_geom_torsion_atom_site_label_1
_geom_torsion_atom_site_label_2
_geom_torsion_atom_site_label_3
_geom_torsion_atom_site_label_4
_geom_torsion
_geom_torsion_site_symmetry_1
_geom_torsion_site_symmetry_2
_geom_torsion_site_symmetry_3
_geom_torsion_site_symmetry_4
N1 C1 C2 C3 0.0(3) . . . .
C20 C1 C2 C3 -179.3(2) . . . .
C1 C2 C3 C4 0.9(2) . . . .
C2 C3 C4 N1 -1.5(3) . . . .
C2 C3 C4 C5 175.3(2) . . . .
N1 C4 C5 C6 1.1(3) . . . .
C3 C4 C5 C6 -175.2(2) . . . .
N1 C4 C5 C66 178.37(19) . . . 2_655
C3 C4 C5 C66 2.1(3) . . . 2_655
C4 C5 C6 N2 -1.4(3) . . . .
C66 C5 C6 N2 -178.77(19) 2_655 . . .
C4 C5 C6 C7 176.8(2) . . . .
C66 C5 C6 C7 -0.5(3) 2_655 . . .
N2 C6 C7 C8 -0.8(2) . . . .
C5 C6 C7 C8 -179.3(2) . . . .
C6 C7 C8 C9 0.4(2) . . . .
C7 C8 C9 N2 0.2(2) . . . .
C7 C8 C9 C10 179.7(2) . . . .
N2 C9 C10 C11 1.8(3) . . . .
C8 C9 C10 C11 -177.5(2) . . . .
N2 C9 C10 C42 -175.59(19) . . . .
C8 C9 C10 C42 5.1(3) . . . .
C9 C10 C11 N3 0.7(3) . . . .
C42 C10 C11 N3 178.08(19) . . . .
C9 C10 C11 C12 -175.0(2) . . . .
C42 C10 C11 C12 2.4(3) . . . .
N3 C11 C12 C13 -0.2(3) . . . .
C10 C11 C12 C13 176.1(2) . . . .
C11 C12 C13 C14 -0.2(3) . . . .
C12 C13 C14 N3 0.5(3) . . . .
C12 C13 C14 C15 -176.9(2) . . . .
N3 C14 C15 C16 3.7(4) . . . .
C13 C14 C15 C16 -179.3(2) . . . .
N3 C14 C15 C45 -175.20(19) . . . .
C13 C14 C15 C45 1.8(3) . . . .
C14 C15 C16 N4 -4.8(4) . . . .
C45 C15 C16 N4 174.2(2) . . . .
C14 C15 C16 C17 174.3(2) . . . .
C45 C15 C16 C17 -6.8(3) . . . .
N4 C16 C17 C18 0.0(3) . . . .
C15 C16 C17 C18 -179.2(2) . . . .
C16 C17 C18 C19 0.2(3) . . . .
C17 C18 C19 N4 -0.2(3) . . . .
C17 C18 C19 C20 -178.6(2) . . . .
N4 C19 C20 C1 -3.1(4) . . . .
C18 C19 C20 C1 174.9(2) . . . .
N4 C19 C20 C21 176.19(19) . . . .
C18 C19 C20 C21 -5.8(3) . . . .
N1 C1 C20 C19 1.4(3) . . . .
C2 C1 C20 C19 -179.4(2) . . . .
N1 C1 C20 C21 -177.86(19) . . . .
C2 C1 C20 C21 1.4(3) . . . .
C19 C20 C21 C26 118.9(2) . . . .
C1 C20 C21 C26 -61.7(3) . . . .
C19 C20 C21 C22 -57.5(3) . . . .
C1 C20 C21 C22 121.9(2) . . . .
C26 C21 C22 C23 -2.2(3) . . . .
C20 C21 C22 C23 174.4(2) . . . .
C21 C22 C23 C24 0.8(4) . . . .
C22 C23 C24 C25 1.5(3) . . . .
C22 C23 C24 C27 -178.4(2) . . . .
C23 C24 C25 C26 -2.4(3) . . . .
C27 C24 C25 C26 177.5(2) . . . .
C22 C21 C26 C25 1.3(3) . . . .
C20 C21 C26 C25 -175.2(2) . . . .
C24 C25 C26 C21 1.0(3) . . . .
C25 C24 C27 N5 -101.4(3) . . . .
C23 C24 C27 N5 78.5(3) . . . .
N5 C28 C29 N7 0.4(3) . . . .
N5 C28 C29 C30 179.3(2) . . . .
N7 C29 C30 O1 131.1(3) . . . .
C28 C29 C30 O1 -47.7(4) . . . .
O1 C31 C32 O2 -74.3(4) . . . .
O2 C33 C34 O3 -71.6(3) 2_656 . . .
O3 C35 C36 N8 -149.2(3) . . . .
O3 C35 C36 C37 30.0(4) . . . .
N8 C36 C37 N10 -0.3(3) . . . .
C35 C36 C37 N10 -179.6(2) . . . .
N10 C38 C39 C40 88.6(3) . . . .
N10 C38 C39 C44 -88.0(3) . . . .
C44 C39 C40 C41 1.3(4) . . . .
C38 C39 C40 C41 -175.4(2) . . . .
C39 C40 C41 C42 -0.5(4) . . . .
C40 C41 C42 C43 -0.6(4) . . . .
C40 C41 C42 C10 -179.5(2) . . . .
C11 C10 C42 C41 67.4(3) . . . .
C9 C10 C42 C41 -115.0(2) . . . .
C11 C10 C42 C43 -111.5(3) . . . .
C9 C10 C42 C43 66.1(3) . . . .
C41 C42 C43 C44 0.8(4) . . . .
C10 C42 C43 C44 179.8(2) . . . .
C42 C43 C44 C39 0.0(4) . . . .
C40 C39 C44 C43 -1.0(4) . . . .
C38 C39 C44 C43 175.6(2) . . . .
C16 C15 C45 C46 110.8(2) . . . .
C14 C15 C45 C46 -70.2(3) . . . .
C16 C15 C45 C50 -65.9(3) . . . .
C14 C15 C45 C50 113.2(2) . . . .
C50 C45 C46 C47 3.1(3) . . . .
C15 C45 C46 C47 -173.50(19) . . . .
C45 C46 C47 C48 -1.0(3) . . . .
C46 C47 C48 C49 -2.2(3) . . . .
C46 C47 C48 C51 174.47(19) . . . .
C47 C48 C49 C50 3.2(4) . . . .
C51 C48 C49 C50 -173.5(2) . . . .
C46 C45 C50 C49 -2.1(4) . . . .
C15 C45 C50 C49 174.6(2) . . . .
C48 C49 C50 C45 -1.1(4) . . . .
C49 C48 C51 N11 78.4(3) . . . .
C47 C48 C51 N11 -98.3(2) . . . .
N11 C52 C53 N13 0.5(3) . . . .
N11 C52 C53 C54 -178.6(3) . . . .
N13 C53 C54 O4 -93.1(3) . . . 1_556
C52 C53 C54 O4 85.8(4) . . . 1_556
O4 C55 C56 O5 66.4(4) . . . .
O5 C57 C58 O6 177.3(4) . . . .
O6 C59 C60 N14 -79.1(3) . . . .
O6 C59 C60 C61 104.0(4) . . . .
N14 C60 C61 N16 -0.1(3) . . . .
C59 C60 C61 N16 177.1(3) . . . .
N16 C62 C63 C64 125.5(2) . . . .
N16 C62 C63 C68 -56.3(3) . . . .
C68 C63 C64 C65 2.4(4) . . . .
C62 C63 C64 C65 -179.3(2) . . . .
C63 C64 C65 C66 1.7(4) . . . .
C64 C65 C66 C67 -4.5(4) . . . .
C64 C65 C66 C5 173.1(2) . . . 2_655
C65 C66 C67 C68 3.5(4) . . . .
C5 C66 C67 C68 -174.1(2) 2_655 . . .
C64 C63 C68 C67 -3.4(4) . . . .
C62 C63 C68 C67 178.3(2) . . . .
C66 C67 C68 C63 0.4(4) . . . .
C20 C1 N1 C4 178.4(2) . . . .
C2 C1 N1 C4 -0.9(2) . . . .
C20 C1 N1 Zn1 -7.8(3) . . . .
C2 C1 N1 Zn1 172.87(14) . . . .
C5 C4 N1 C1 -175.3(2) . . . .
C3 C4 N1 C1 1.5(2) . . . .
C5 C4 N1 Zn1 10.7(3) . . . .
C3 C4 N1 Zn1 -172.49(14) . . . .
C5 C6 N2 C9 179.42(19) . . . .
C7 C6 N2 C9 1.0(2) . . . .
C5 C6 N2 Zn1 -10.4(3) . . . .
C7 C6 N2 Zn1 171.17(14) . . . .
C10 C9 N2 C6 179.8(2) . . . .
C8 C9 N2 C6 -0.7(2) . . . .
C10 C9 N2 Zn1 9.6(3) . . . .
C8 C9 N2 Zn1 -170.99(14) . . . .
C15 C14 N3 C11 176.8(2) . . . .
C13 C14 N3 C11 -0.6(2) . . . .
C15 C14 N3 Zn1 14.8(3) . . . .
C13 C14 N3 Zn1 -162.52(15) . . . .
C10 C11 N3 C14 -175.8(2) . . . .
C12 C11 N3 C14 0.5(2) . . . .
C10 C11 N3 Zn1 -14.0(3) . . . .
C12 C11 N3 Zn1 162.22(15) . . . .
C15 C16 N4 C19 179.0(2) . . . .
C17 C16 N4 C19 -0.1(2) . . . .
C15 C16 N4 Zn1 -13.2(3) . . . .
C17 C16 N4 Zn1 167.71(15) . . . .
C20 C19 N4 C16 178.5(2) . . . .
C18 C19 N4 C16 0.2(2) . . . .
C20 C19 N4 Zn1 11.0(3) . . . .
C18 C19 N4 Zn1 -167.23(15) . . . .
C29 C28 N5 N6 0.1(3) . . . .
C29 C28 N5 C27 -177.6(2) . . . .
C24 C27 N5 C28 86.1(3) . . . .
C24 C27 N5 N6 -91.5(3) . . . .
C28 N5 N6 N7 -0.6(3) . . . .
C27 N5 N6 N7 177.39(19) . . . .
N5 N6 N7 C29 0.8(3) . . . .
C28 C29 N7 N6 -0.8(3) . . . .
C30 C29 N7 N6 -179.8(2) . . . .
C37 C36 N8 N9 0.1(3) . . . .
C35 C36 N8 N9 179.4(2) . . . .
C36 N8 N9 N10 0.2(3) . . . .
C36 C37 N10 N9 0.4(3) . . . .
C36 C37 N10 C38 174.8(2) . . . .
N8 N9 N10 C37 -0.4(2) . . . .
N8 N9 N10 C38 -175.26(19) . . . .
C39 C38 N10 C37 -86.8(3) . . . .
C39 C38 N10 N9 87.2(3) . . . .
C53 C52 N11 N12 -0.3(3) . . . .
C53 C52 N11 C51 179.9(2) . . . .
C48 C51 N11 N12 -139.1(2) . . . .
C48 C51 N11 C52 40.7(3) . . . .
C52 N11 N12 N13 0.0(3) . . . .
C51 N11 N12 N13 179.8(2) . . . .
N11 N12 N13 C53 0.3(3) . . . .
C52 C53 N13 N12 -0.5(3) . . . .
C54 C53 N13 N12 178.6(3) . . . .
C61 C60 N14 N15 1.3(3) . . . .
C59 C60 N14 N15 -176.2(3) . . . .
C61 C60 N14 Zn1 -172.15(17) . . . .
C59 C60 N14 Zn1 10.3(4) . . . .
C60 N14 N15 N16 -2.0(2) . . . .
Zn1 N14 N15 N16 173.43(12) . . . .
N14 N15 N16 C61 2.0(2) . . . .
N14 N15 N16 C62 -176.09(17) . . . .
C60 C61 N16 N15 -1.1(3) . . . .
C60 C61 N16 C62 176.7(2) . . . .
C63 C62 N16 N15 77.1(2) . . . .
C63 C62 N16 C61 -100.5(3) . . . .
C29 C30 O1 C31 -178.9(2) . . . .
C32 C31 O1 C30 83.9(4) . . . .
C31 C32 O2 C33 -179.9(2) . . . 2_656
C36 C35 O3 C34 -174.0(2) . . . .
C33 C34 O3 C35 177.3(2) . . . .
C56 C55 O4 C54 172.8(3) . . . 1_554
C55 C56 O5 C57 -175.8(4) . . . .
C58 C57 O5 C56 166.2(4) . . . .
C57 C58 O6 C59 152.3(4) . . . .
C60 C59 O6 C58 -71.9(4) . . . .

loop_
_platon_squeeze_void_nr
_platon_squeeze_void_average_x
_platon_squeeze_void_average_y
_platon_squeeze_void_average_z
_platon_squeeze_void_volume
_platon_squeeze_void_count_electrons
1 -0.001 0.500 0.000 563.6 131.5
